data_7213307
loop_
_publ_author_name
'Bau, Robert'
'Jin, Kevin Kai'

_publ_section_title
;
 Crystal structure of vinblastine
;
_journal_issue 13
_journal_name_full 'Journal of the Chemical Society, Perkin Transactions 1'
_journal_page_first 2079
_journal_paper_doi 10.1039/b001855o
_journal_year 2000
_chemical_compound_source 'commercial (Fluka Chemical) '
_chemical_formula_sum 'C46 H58 N4 O32 S'
_chemical_formula_weight 1211.02
_chemical_name_common 'vinblastine sulfate '
_chemical_name_systematic
; 
 ? 
;
_space_group_IT_number 4
_symmetry_cell_setting monoclinic
_symmetry_space_group_name_Hall 'P 2yb'
_symmetry_space_group_name_H-M 'P 1 21 1'
_atom_sites_solution_hydrogens geom
_atom_sites_solution_primary direct
_atom_sites_solution_secondary difmap
_audit_creation_method SHELXL
_cell_angle_alpha 90.00
_cell_angle_beta 110.19(2)
_cell_angle_gamma 90.00
_cell_formula_units_Z 2
_cell_length_a 13.724(3)
_cell_length_b 14.030(4)
_cell_length_c 17.657(5)
_cell_measurement_temperature 293(2)
_cell_volume 3190.9(15)
_computing_structure_refinement 'SHELXL-93 (Sheldrick, 1993)'
_computing_structure_solution 'SHELXS-86 (Sheldrick, 1990)'
_diffrn_ambient_temperature 173(2)
_diffrn_radiation_monochromator graphite
_diffrn_radiation_source 'standard sealed tube'
_diffrn_radiation_type MoK\a
_diffrn_radiation_wavelength 0.70926
_diffrn_reflns_av_R_equivalents 0.0332
_diffrn_reflns_av_sigmaI/netI 0.0646
_diffrn_reflns_limit_h_max 9
_diffrn_reflns_limit_h_min -1
_diffrn_reflns_limit_k_max 13
_diffrn_reflns_limit_k_min -1
_diffrn_reflns_limit_l_max 18
_diffrn_reflns_limit_l_min -19
_diffrn_reflns_number 3569
_diffrn_reflns_theta_max 22.49
_diffrn_reflns_theta_min 2.15
_exptl_absorpt_coefficient_mu 0.139
_exptl_absorpt_correction_type none
_exptl_crystal_colour colorless
_exptl_crystal_density_diffrn 1.260
_exptl_crystal_description prism
_exptl_crystal_F_000 1268
_exptl_crystal_size_max 0.60
_exptl_crystal_size_mid 0.45
_exptl_crystal_size_min 0.20
_refine_diff_density_max 0.495
_refine_diff_density_min -0.311
_refine_diff_density_rms 0.061
_refine_ls_abs_structure_details 'Flack H D (1983), Acta Cryst. A39, 876-881'
_refine_ls_abs_structure_Flack 0.03(23)
_refine_ls_extinction_coef 0.0068(14)
_refine_ls_extinction_expression Fc^*^=kFc[1+0.001xFc^2^\l^3^/sin(2\q)]^-1/4^
_refine_ls_extinction_method SHELXL
_refine_ls_goodness_of_fit_all 0.584
_refine_ls_goodness_of_fit_obs 0.606
_refine_ls_matrix_type full
_refine_ls_number_parameters 446
_refine_ls_number_reflns 3135
_refine_ls_number_restraints 0
_refine_ls_restrained_S_all 0.584
_refine_ls_restrained_S_obs 0.606
_refine_ls_R_factor_all 0.0615
_refine_ls_R_factor_obs 0.0534
_refine_ls_shift/esd_max -0.016
_refine_ls_shift/esd_mean 0.003
_refine_ls_structure_factor_coef Fsqd
_refine_ls_weighting_details 'w=1/[\s^2^(Fo^2^)+(0.1920P)^2^+11.8697P] where P=(Fo^2^+2Fc^2^)/3'
_refine_ls_weighting_scheme calc
_refine_ls_wR_factor_all 0.1515
_refine_ls_wR_factor_obs 0.1425
_reflns_number_observed 2633
_reflns_number_total 3135
_reflns_observed_criterion >2sigma(I)
_cod_data_source_file b001855osup1.cif
_cod_data_source_block vin491
_cod_depositor_comments
;
The following automatic conversions were performed:

'_refine_ls_weighting_scheme' value 'calc
w=1/[\s^2^(Fo^2^)+(0.1920P)^2^+11.8697P] where P=(Fo^2^+2Fc^2^)/3'
was changed to 'calc'. New tag '_refine_ls_weighting_details' was
created. The value of the new tag was set to
'w=1/[\s^2^(Fo^2^)+(0.1920P)^2^+11.8697P] where P=(Fo^2^+2Fc^2^)/3'.

Automatic conversion script
Id: cif_fix_values 3143 2015-03-26 13:38:13Z robertas 
;
_cod_original_sg_symbol_H-M P2(1)
_cod_database_code 7213307

loop_
_symmetry_equiv_pos_as_xyz
'x, y, z'
'-x, y+1/2, -z'

loop_
_atom_site_aniso_label
_atom_site_aniso_U_11
_atom_site_aniso_U_22
_atom_site_aniso_U_33
_atom_site_aniso_U_23
_atom_site_aniso_U_13
_atom_site_aniso_U_12
S40 0.027(2) 0.028(2) 0.0207(10) -0.0001(9) 0.0032(10) 0.0015(12)
O101 0.035(5) 0.040(5) 0.027(3) -0.002(3) 0.016(3) -0.004(4)
O102 0.041(5) 0.045(6) 0.035(3) -0.001(3) 0.011(3) 0.008(4)
O103 0.046(5) 0.027(5) 0.038(3) 0.003(3) 0.011(3) 0.003(3)
O104 0.036(5) 0.043(6) 0.042(3) 0.001(3) 0.006(3) -0.003(4)
O105 0.037(5) 0.033(5) 0.036(3) 0.002(3) 0.011(3) 0.000(3)
O106 0.042(5) 0.031(5) 0.047(3) 0.005(3) 0.019(3) 0.010(4)
O107 0.070(6) 0.030(6) 0.058(4) 0.009(4) 0.004(4) -0.005(4)
O108 0.041(5) 0.023(5) 0.028(3) 0.010(3) 0.016(3) 0.001(3)
O109 0.036(5) 0.075(7) 0.033(3) 0.007(3) 0.010(3) 0.004(4)
O110 0.030(5) 0.041(6) 0.059(4) 0.004(4) 0.008(3) -0.004(4)
O111 0.044(5) 0.058(7) 0.042(4) 0.002(4) 0.016(3) 0.008(4)
O112 0.041(5) 0.043(6) 0.029(3) -0.003(3) 0.006(3) -0.007(4)
O113 0.040(5) 0.024(5) 0.032(3) -0.005(3) 0.009(3) 0.004(3)
O114 0.025(5) 0.040(5) 0.031(3) -0.001(3) -0.003(3) 0.008(3)
O115 0.031(5) 0.044(5) 0.043(3) -0.007(3) 0.016(3) -0.005(4)
O116 0.026(5) 0.045(6) 0.039(3) 0.002(3) 0.009(3) -0.007(4)
O117 0.117(9) 0.046(9) 0.081(6) 0.023(5) -0.022(5) -0.027(6)
O118 0.044(6) 0.045(7) 0.078(5) -0.026(4) 0.006(4) 0.006(4)
O119 0.047(6) 0.033(6) 0.049(4) -0.003(3) 0.009(3) 0.005(4)

loop_
_atom_site_label
_atom_site_type_symbol
_atom_site_fract_x
_atom_site_fract_y
_atom_site_fract_z
_atom_site_U_iso_or_equiv
_atom_site_thermal_displace_type
_atom_site_occupancy
_atom_site_calc_flag
_atom_site_refinement_flags
_atom_site_disorder_group
N1 N 0.2381(5) 0.3389(6) 0.9263(3) 0.0154(15) Uiso 1 d . .
C2 C 0.1727(6) 0.3252(6) 0.8399(4) 0.012(2) Uiso 1 d . .
C3 C 0.0880(7) 0.2471(7) 0.8270(4) 0.013(2) Uiso 1 d . .
C4 C 0.0156(6) 0.2741(7) 0.8721(4) 0.013(2) Uiso 1 d . .
C5 C -0.0263(7) 0.3788(7) 0.8618(4) 0.016(2) Uiso 1 d . .
C6 C -0.1436(7) 0.3854(8) 0.8307(4) 0.020(2) Uiso 1 d . .
C7 C -0.2007(7) 0.4258(8) 0.7632(4) 0.026(2) Uiso 1 d . .
C8 C -0.1603(7) 0.4647(8) 0.7016(4) 0.023(2) Uiso 1 d . .
N9 N -0.0519(5) 0.4256(6) 0.7185(3) 0.014(2) Uiso 1 d . .
C10 C 0.0103(7) 0.4727(7) 0.6744(4) 0.016(2) Uiso 1 d . .
C11 C 0.1198(6) 0.4465(7) 0.7205(4) 0.015(2) Uiso 1 d . .
C12 C 0.1263(7) 0.4260(7) 0.8096(4) 0.013(2) Uiso 1 d . .
C13 C 0.1999(7) 0.4908(7) 0.8714(4) 0.013(2) Uiso 1 d . .
C14 C 0.2126(7) 0.5882(6) 0.8719(4) 0.011(2) Uiso 1 d . .
C15 C 0.2901(6) 0.6335(7) 0.9325(4) 0.013(2) Uiso 1 d . .
C16 C 0.3550(7) 0.5768(7) 0.9951(4) 0.014(2) Uiso 1 d . .
C17 C 0.3425(7) 0.4789(7) 0.9992(4) 0.016(2) Uiso 1 d . .
C18 C 0.2651(7) 0.4360(7) 0.9352(4) 0.016(2) Uiso 1 d . .
C19 C 0.0135(7) 0.4386(7) 0.8055(4) 0.012(2) Uiso 1 d . .
C20 C 0.0118(7) 0.4252(7) 0.9481(4) 0.018(2) Uiso 1 d . .
C21 C -0.0132(8) 0.5286(8) 0.9527(5) 0.030(2) Uiso 1 d . .
C22 C 0.3261(7) 0.2732(7) 0.9592(4) 0.023(2) Uiso 1 d . .
C23 C 0.1402(7) 0.1530(7) 0.8501(4) 0.016(2) Uiso 1 d . .
O24 O 0.1782(5) 0.1097(5) 0.8080(3) 0.0264(14) Uiso 1 d . .
O25 O 0.1415(4) 0.1199(5) 0.9227(3) 0.0197(13) Uiso 1 d . .
C26 C 0.2024(7) 0.0328(8) 0.9505(4) 0.025(2) Uiso 1 d . .
O27 O 0.0284(4) 0.2455(5) 0.7421(3) 0.0145(12) Uiso 1 d . .
O28 O -0.0689(4) 0.2053(5) 0.8461(3) 0.0153(13) Uiso 1 d . .
C29 C -0.1155(7) 0.1830(7) 0.9006(4) 0.020(2) Uiso 1 d . .
C30 C -0.2026(8) 0.1174(8) 0.8682(5) 0.031(2) Uiso 1 d . .
O31 O -0.0857(4) 0.2178(5) 0.9679(3) 0.0228(14) Uiso 1 d . .
O32 O 0.4386(4) 0.6238(5) 1.0508(3) 0.0182(13) Uiso 1 d . .
C33 C 0.5103(7) 0.5706(7) 1.1148(4) 0.023(2) Uiso 1 d . .
C1' C 0.4162(7) 0.7389(7) 0.8977(4) 0.016(2) Uiso 1 d . .
C2' C 0.4147(7) 0.6692(7) 0.8287(4) 0.012(2) Uiso 1 d . .
C3' C 0.5202(7) 0.6578(7) 0.8208(4) 0.017(2) Uiso 1 d . .
C4' C 0.5548(7) 0.7378(7) 0.7773(4) 0.015(2) Uiso 1 d . .
C5' C 0.4667(7) 0.7615(7) 0.6975(4) 0.016(2) Uiso 1 d . .
N6' N 0.3627(6) 0.7759(6) 0.7067(3) 0.017(2) Uiso 1 d . .
C7' C 0.3523(7) 0.8715(7) 0.7411(4) 0.017(2) Uiso 1 d . .
C8' C 0.2438(7) 0.8926(7) 0.7425(4) 0.018(2) Uiso 1 d . .
C9' C 0.1953(7) 0.8495(7) 0.8007(4) 0.013(2) Uiso 1 d . .
C10' C 0.0899(7) 0.8757(7) 0.7848(4) 0.016(2) Uiso 1 d . .
C11' C 0.0164(7) 0.9311(7) 0.7237(4) 0.020(2) Uiso 1 d . .
C12' C -0.0811(8) 0.9393(8) 0.7251(5) 0.030(2) Uiso 1 d . .
C13' C -0.1143(7) 0.8968(8) 0.7854(5) 0.031(2) Uiso 1 d . .
C14' C -0.0445(7) 0.8435(8) 0.8460(4) 0.023(2) Uiso 1 d . .
C15' C 0.0564(7) 0.8341(7) 0.8450(4) 0.013(2) Uiso 1 d . .
N16' N 0.1391(5) 0.7844(6) 0.8957(3) 0.017(2) Uiso 1 d . .
C17' C 0.2230(7) 0.7926(7) 0.8698(4) 0.013(2) Uiso 1 d . .
C18' C 0.3200(7) 0.7387(7) 0.9235(4) 0.013(2) Uiso 1 d . .
C19' C 0.3345(7) 0.6911(7) 0.7463(4) 0.016(2) Uiso 1 d . .
C20' C 0.6492(7) 0.7094(7) 0.7550(4) 0.021(2) Uiso 1 d . .
C21' C 0.7438(8) 0.6775(9) 0.8279(5) 0.038(3) Uiso 1 d . .
O22' O 0.5787(4) 0.8207(5) 0.8287(3) 0.0196(13) Uiso 1 d . .
C23' C 0.3453(7) 0.7913(7) 1.0062(4) 0.011(2) Uiso 1 d . .
O24' O 0.2994(5) 0.7811(5) 1.0515(3) 0.0216(14) Uiso 1 d . .
O25' O 0.4234(5) 0.8533(5) 1.0184(3) 0.0223(14) Uiso 1 d . .
C26' C 0.4542(8) 0.9029(8) 1.0955(5) 0.034(2) Uiso 1 d . .
S40 S 0.8160(2) 0.3391 0.49453(11) 0.0266(7) Uani 1 d . .
O41 O 0.8595(5) 0.3089(5) 0.5781(3) 0.031(2) Uiso 1 d . .
O42 O 0.8924(9) 0.3861(12) 0.4691(5) 0.027(3) Uiso 0.59(2) d P 1
O43 O 0.7780(8) 0.2495(9) 0.4423(5) 0.021(3) Uiso 0.59(2) d P 1
O44 O 0.7206(11) 0.3973(12) 0.4777(6) 0.048(4) Uiso 0.59(2) d P 1
O45 O 0.7985(15) 0.4487(16) 0.4975(9) 0.044(6) Uiso 0.41(2) d P 2
O46 O 0.8973(12) 0.3305(14) 0.4560(7) 0.020(4) Uiso 0.41(2) d P 2
O47 O 0.7213(13) 0.2961(13) 0.4533(7) 0.024(5) Uiso 0.41(2) d P 2
O101 O 0.8935(5) 0.8461(6) 0.4780(3) 0.033(2) Uani 1 d . .
O102 O 0.3981(5) 0.7708(6) 0.3468(3) 0.041(2) Uani 1 d . .
O103 O 0.3049(5) 0.5493(6) 0.4576(3) 0.038(2) Uani 1 d . .
O104 O 0.6322(5) 0.9375(6) 0.2884(3) 0.042(2) Uani 1 d . .
O105 O 0.3545(5) 0.3800(6) 0.4040(3) 0.036(2) Uani 1 d . .
O106 O 0.2227(5) 0.2479(6) 0.4430(3) 0.039(2) Uani 1 d . .
O107 O 0.0531(6) 0.1939(7) 0.3143(4) 0.058(2) Uani 1 d . .
O108 O 0.8608(5) 0.7143(5) 0.3537(3) 0.030(2) Uani 1 d . .
O109 O 0.5452(5) 0.3028(7) 0.4904(3) 0.049(2) Uani 1 d . .
O110 O 0.4568(5) 0.9626(6) 0.3290(4) 0.045(2) Uani 1 d . .
O111 O 0.4920(6) 0.1058(6) 0.4552(4) 0.048(2) Uani 1 d . .
O112 O 0.7905(5) 0.0142(6) 0.4280(3) 0.039(2) Uani 1 d . .
O113 O 0.3908(5) 0.4673(6) 0.2679(3) 0.033(2) Uani 1 d . .
O114 O 0.2062(5) 0.6835(6) 0.3382(3) 0.035(2) Uani 1 d . .
O115 O 0.5265(5) 0.6280(6) 0.3227(3) 0.039(2) Uani 1 d . .
O116 O 0.6481(5) 0.7422(6) 0.2616(3) 0.037(2) Uani 1 d . .
O117 O 0.9293(8) 0.5633(8) 0.4514(5) 0.096(4) Uani 1 d . .
O118 O 0.9267(6) 0.1523(7) 0.4079(4) 0.059(3) Uani 1 d . .
O119 O 0.6621(6) 0.5872(6) 0.4800(4) 0.045(2) Uani 1 d . .
H1 H 0.2171 0.3088 0.8096 0.015 Uiso 1 d . .
H2 H 0.0541 0.2632 0.9285 0.019 Uiso 1 d . .
H3 H -0.1816 0.3580 0.8639 0.028 Uiso 1 d . .
H4 H -0.2764 0.4301 0.7512 0.032 Uiso 1 d . .
H5 H -0.1562 0.5332 0.7054 0.027 Uiso 1 d . .
H6 H -0.2035 0.4481 0.6485 0.027 Uiso 1 d . .
H7 H -0.0113 0.4541 0.6196 0.021 Uiso 1 d . .
H8 H 0.0010 0.5421 0.6753 0.021 Uiso 1 d . .
H9 H 0.1417 0.3920 0.6967 0.016 Uiso 1 d . .
H10 H 0.1686 0.4979 0.7197 0.016 Uiso 1 d . .
H11 H 0.1675 0.6253 0.8279 0.018 Uiso 1 d . .
H12 H 0.3874 0.4425 1.0447 0.021 Uiso 1 d . .
H13 H 0.0053 0.5065 0.8174 0.014 Uiso 1 d . .
H14 H 0.4792 0.7255 0.9435 0.018 Uiso 1 d . .
H15 H 0.4269 0.8027 0.8795 0.015 Uiso 1 d . .
H16 H 0.3942 0.6078 0.8456 0.018 Uiso 1 d . .
H17 H 0.5723 0.6490 0.8728 0.025 Uiso 1 d . .
H18 H 0.5205 0.5986 0.7904 0.019 Uiso 1 d . .
H19 H 0.4599 0.7114 0.6588 0.025 Uiso 1 d . .
H20 H 0.4843 0.8191 0.6742 0.028 Uiso 1 d . .
H21 H 0.3996 0.8738 0.7938 0.024 Uiso 1 d . .
H22 H 0.3696 0.9184 0.7084 0.032 Uiso 1 d . .
H23 H 0.2428 0.9609 0.7498 0.020 Uiso 1 d . .
H24 H 0.1967 0.8788 0.6891 0.021 Uiso 1 d . .
H25 H 0.0372 0.9630 0.6829 0.016 Uiso 1 d . .
H26 H -0.1317 0.9751 0.6826 0.035 Uiso 1 d . .
H27 H -0.1853 0.9061 0.7833 0.042 Uiso 1 d . .
H28 H -0.0653 0.8155 0.8869 0.014 Uiso 1 d . .
H29 H 0.1388 0.7499 0.9427 0.014 Uiso 1 d . .
H30 H 0.2661 0.7021 0.7513 0.021 Uiso 1 d . .
H31 H 0.3253 0.6369 0.7109 0.021 Uiso 1 d . .
H32 H -0.0123 0.3910 0.9841 0.024 Uiso 1 d . .
H33 H 0.0883 0.4221 0.9696 0.024 Uiso 1 d . .
H34 H 0.3019 0.2083 0.9497 0.031 Uiso 1 d . .
H35 H 0.3752 0.2815 0.9310 0.031 Uiso 1 d . .
H36 H 0.3611 0.2823 1.0145 0.024 Uiso 1 d . .
H37 H 0.0140 0.5515 1.0071 0.037 Uiso 1 d . .
H38 H 0.0121 0.5659 0.9195 0.037 Uiso 1 d . .
H39 H -0.0879 0.5348 0.9349 0.031 Uiso 1 d . .
H40 H 0.2009 0.0146 1.0013 0.040 Uiso 1 d . .
H41 H 0.1760 -0.0163 0.9123 0.040 Uiso 1 d . .
H42 H 0.2737 0.0448 0.9551 0.040 Uiso 1 d . .
H43 H -0.2362 0.1033 0.9063 0.038 Uiso 1 d . .
H44 H -0.2555 0.1446 0.8209 0.038 Uiso 1 d . .
H45 H -0.1811 0.0587 0.8515 0.038 Uiso 1 d . .
H46 H 0.4755 0.5412 1.1471 0.031 Uiso 1 d . .
H47 H 0.5420 0.5214 1.0934 0.031 Uiso 1 d . .
H48 H 0.5636 0.6111 1.1482 0.024 Uiso 1 d . .
H49 H 0.6300 0.6582 0.7161 0.028 Uiso 1 d . .
H50 H 0.6694 0.7626 0.7290 0.037 Uiso 1 d . .
H51 H 0.7255 0.6237 0.8538 0.048 Uiso 1 d . .
H52 H 0.8012 0.6606 0.8123 0.048 Uiso 1 d . .
H53 H 0.7647 0.7282 0.8668 0.031 Uiso 1 d . .
H54 H 0.4778 0.8568 1.1401 0.049 Uiso 1 d . .
H55 H 0.5096 0.9463 1.1025 0.049 Uiso 1 d . .
H56 H 0.3973 0.9367 1.1032 0.031 Uiso 1 d . .
H57 H -0.0566 0.3592 0.7059 0.050 Uiso 1 d . .
H58 H 0.3146 0.7767 0.6528 0.050 Uiso 1 d . .

loop_
_atom_type_symbol
_atom_type_description
_atom_type_scat_dispersion_real
_atom_type_scat_dispersion_imag
_atom_type_scat_source
O O 0.0106 0.0060 'International Tables Vol C Tables 4.2.6.8 and 6.1.1.4'
N N 0.0061 0.0033 'International Tables Vol C Tables 4.2.6.8 and 6.1.1.4'
C C 0.0033 0.0016 'International Tables Vol C Tables 4.2.6.8 and 6.1.1.4'
H H 0.0000 0.0000 'International Tables Vol C Tables 4.2.6.8 and 6.1.1.4'
S S 0.1246 0.1234 'International Tables Vol C Tables 4.2.6.8 and 6.1.1.4'

loop_
_geom_angle_atom_site_label_1
_geom_angle_atom_site_label_2
_geom_angle_atom_site_label_3
_geom_angle
C18 N1 C22 114.4(7)
C18 N1 C2 106.4(6)
C22 N1 C2 116.5(6)
N1 C2 C3 113.3(6)
N1 C2 C12 105.2(6)
C3 C2 C12 113.0(6)
N1 C2 H1 109.0(7)
C3 C2 H1 109.5(7)
C12 C2 H1 106.5(7)
O27 C3 C23 108.5(6)
O27 C3 C4 108.1(6)
C23 C3 C4 114.7(7)
O27 C3 C2 106.8(6)
C23 C3 C2 108.6(7)
C4 C3 C2 109.8(7)
O28 C4 C3 105.2(6)
O28 C4 C5 111.4(6)
C3 C4 C5 117.0(7)
O28 C4 H2 108.3(7)
C3 C4 H2 106.1(7)
C5 C4 H2 108.5(7)
C6 C5 C19 107.6(6)
C6 C5 C4 113.7(7)
C19 C5 C4 112.9(7)
C6 C5 C20 106.4(6)
C19 C5 C20 109.1(7)
C4 C5 C20 106.8(6)
C7 C6 C5 125.7(8)
C7 C6 H3 115.8(9)
C5 C6 H3 118.4(7)
C6 C7 C8 124.7(9)
C6 C7 H4 118.4(9)
C8 C7 H4 116.9(8)
C7 C8 N9 108.2(7)
C7 C8 H5 110.0(8)
N9 C8 H5 108.6(8)
C7 C8 H6 111.7(9)
N9 C8 H6 110.1(8)
H5 C8 H6 108.3(9)
C10 N9 C19 103.4(6)
C10 N9 C8 115.9(7)
C19 N9 C8 111.0(6)
C10 N9 H57 108.3(6)
C19 N9 H57 109.0(6)
C8 N9 H57 109.0(7)
C11 C10 N9 104.9(6)
C11 C10 H7 113.1(8)
N9 C10 H7 112.1(8)
C11 C10 H8 110.4(8)
N9 C10 H8 109.2(7)
H7 C10 H8 107.0(8)
C10 C11 C12 106.9(7)
C10 C11 H9 111.4(7)
C12 C11 H9 111.8(8)
C10 C11 H10 111.9(8)
C12 C11 H10 110.1(6)
H9 C11 H10 104.9(8)
C13 C12 C19 112.1(7)
C13 C12 C2 101.9(6)
C19 C12 C2 113.8(7)
C13 C12 C11 114.0(7)
C19 C12 C11 102.9(6)
C2 C12 C11 112.5(6)
C14 C13 C18 119.7(7)
C14 C13 C12 130.8(7)
C18 C13 C12 109.5(7)
C15 C14 C13 121.7(7)
C15 C14 H11 119.2(8)
C13 C14 H11 119.1(8)
C14 C15 C16 117.4(8)
C14 C15 C18' 121.3(7)
C16 C15 C18' 120.0(7)
C17 C16 O32 121.1(7)
C17 C16 C15 123.1(8)
O32 C16 C15 115.6(8)
C16 C17 C18 117.3(7)
C16 C17 H12 120.6(8)
C18 C17 H12 122.1(9)
C17 C18 C13 120.8(8)
C17 C18 N1 127.4(7)
C13 C18 N1 111.7(7)
N9 C19 C12 105.8(6)
N9 C19 C5 112.1(7)
C12 C19 C5 118.9(7)
N9 C19 H13 105.3(7)
C12 C19 H13 106.7(7)
C5 C19 H13 107.2(7)
C21 C20 C5 116.6(7)
C21 C20 H32 108.4(8)
C5 C20 H32 111.5(8)
C21 C20 H33 104.8(8)
C5 C20 H33 108.0(7)
H32 C20 H33 107.1(7)
C20 C21 H37 111.1(9)
C20 C21 H38 111.4(9)
H37 C21 H38 109.9(11)
C20 C21 H39 107.8(9)
H37 C21 H39 107.4(9)
H38 C21 H39 109.1(9)
N1 C22 H34 109.6(8)
N1 C22 H35 110.0(7)
H34 C22 H35 106.4(9)
N1 C22 H36 112.5(8)
H34 C22 H36 109.4(9)
H35 C22 H36 108.8(9)
O24 C23 O25 122.7(8)
O24 C23 C3 123.1(7)
O25 C23 C3 114.1(7)
C23 O25 C26 114.9(6)
O25 C26 H40 110.4(8)
O25 C26 H41 109.5(7)
H40 C26 H41 110.8(10)
O25 C26 H42 109.0(9)
H40 C26 H42 108.8(8)
H41 C26 H42 108.3(9)
C29 O28 C4 116.4(5)
O31 C29 O28 121.1(8)
O31 C29 C30 126.1(8)
O28 C29 C30 112.8(6)
C29 C30 H43 112.4(8)
C29 C30 H44 110.9(10)
H43 C30 H44 106.7(10)
C29 C30 H45 111.4(9)
H43 C30 H45 108.3(11)
H44 C30 H45 106.9(8)
C16 O32 C33 119.2(7)
O32 C33 H46 110.5(8)
O32 C33 H47 110.2(6)
H46 C33 H47 108.2(10)
O32 C33 H48 110.5(9)
H46 C33 H48 108.9(7)
H47 C33 H48 108.4(9)
C18' C1' C2' 116.7(7)
C18' C1' H14 111.0(6)
C2' C1' H14 107.2(8)
C18' C1' H15 110.0(8)
C2' C1' H15 106.2(6)
H14 C1' H15 104.9(8)
C3' C2' C19' 109.5(6)
C3' C2' C1' 112.6(6)
C19' C2' C1' 115.5(7)
C3' C2' H16 108.6(7)
C19' C2' H16 106.2(7)
C1' C2' H16 104.0(6)
C2' C3' C4' 116.3(7)
C2' C3' H17 110.3(7)
C4' C3' H17 108.7(8)
C2' C3' H18 108.7(7)
C4' C3' H18 106.6(7)
H17 C3' H18 105.6(9)
O22' C4' C3' 108.6(5)
O22' C4' C20' 110.1(6)
C3' C4' C20' 112.0(8)
O22' C4' C5' 109.7(7)
C3' C4' C5' 109.7(7)
C20' C4' C5' 106.7(6)
N6' C5' C4' 113.8(6)
N6' C5' H19 108.1(7)
C4' C5' H19 110.2(8)
N6' C5' H20 108.5(8)
C4' C5' H20 109.5(7)
H19 C5' H20 106.5(7)
C19' N6' C7' 116.4(6)
C19' N6' C5' 110.6(7)
C7' N6' C5' 113.0(7)
C19' N6' H58 105.9(7)
C7' N6' H58 105.3(7)
C5' N6' H58 104.6(6)
N6' C7' C8' 114.2(7)
N6' C7' H21 107.7(8)
C8' C7' H21 108.9(7)
N6' C7' H22 107.0(7)
C8' C7' H22 108.9(8)
H21 C7' H22 110.2(9)
C7' C8' C9' 126.0(7)
C7' C8' H23 104.7(7)
C9' C8' H23 105.8(7)
C7' C8' H24 106.0(7)
C9' C8' H24 106.2(8)
H23 C8' H24 107.1(8)
C17' C9' C10' 105.8(7)
C17' C9' C8' 139.7(8)
C10' C9' C8' 114.4(7)
C15' C10' C9' 108.4(7)
C15' C10' C11' 117.6(8)
C9' C10' C11' 134.0(8)
C12' C11' C10' 118.6(8)
C12' C11' H25 121.3(9)
C10' C11' H25 120.1(9)
C11' C12' C13' 123.5(9)
C11' C12' H26 118.6(9)
C13' C12' H26 117.9(10)
C14' C13' C12' 119.4(9)
C14' C13' H27 121.2(9)
C12' C13' H27 119.4(9)
C13' C14' C15' 117.7(8)
C13' C14' H28 120.3(10)
C15' C14' H28 122.0(8)
N16' C15' C14' 129.9(7)
N16' C15' C10' 106.8(7)
C14' C15' C10' 123.3(7)
C15' N16' C17' 109.8(6)
C15' N16' H29 124.8(7)
C17' N16' H29 125.3(7)
N16' C17' C9' 109.2(7)
N16' C17' C18' 113.5(6)
C9' C17' C18' 137.3(8)
C1' C18' C17' 117.7(6)
C1' C18' C15 108.4(7)
C17' C18' C15 109.0(7)
C1' C18' C23' 109.8(6)
C17' C18' C23' 102.1(7)
C15 C18' C23' 109.5(6)
N6' C19' C2' 112.9(7)
N6' C19' H30 109.0(8)
C2' C19' H30 110.1(6)
N6' C19' H31 108.6(6)
C2' C19' H31 110.5(8)
H30 C19' H31 105.5(8)
C4' C20' C21' 113.8(6)
C4' C20' H49 109.3(8)
C21' C20' H49 108.8(9)
C4' C20' H50 109.1(9)
C21' C20' H50 108.8(8)
H49 C20' H50 106.8(7)
C20' C21' H51 109.9(9)
C20' C21' H52 111.9(8)
H51 C21' H52 108.7(12)
C20' C21' H53 109.9(10)
H51 C21' H53 107.7(8)
H52 C21' H53 108.6(11)
O24' C23' O25' 123.6(7)
O24' C23' C18' 125.1(8)
O25' C23' C18' 111.3(6)
C23' O25' C26' 114.8(6)
O25' C26' H54 110.1(10)
O25' C26' H55 113.0(8)
H54 C26' H55 106.9(9)
O25' C26' H56 112.3(8)
H54 C26' H56 105.6(9)
H55 C26' H56 108.5(11)
O47 S40 O41 112.8(7)
O42 S40 O41 111.3(5)
O42 S40 O44 112.0(8)
O41 S40 O44 112.9(5)
O47 S40 O46 115.8(8)
O41 S40 O46 109.2(6)
O42 S40 O43 108.7(6)
O41 S40 O43 107.9(5)
O44 S40 O43 103.7(7)
O47 S40 O45 108.5(10)
O41 S40 O45 105.5(6)
O46 S40 O45 104.0(10)

loop_
_geom_bond_atom_site_label_1
_geom_bond_atom_site_label_2
_geom_bond_distance
N1 C18 1.407(12)
N1 C22 1.470(11)
N1 C2 1.491(8)
C2 C3 1.556(12)
C2 C12 1.568(12)
C2 H1 0.967(8)
C3 O27 1.439(8)
C3 C23 1.490(12)
C3 C4 1.519(12)
C4 O28 1.457(10)
C4 C5 1.566(13)
C4 H2 0.964(7)
C5 C6 1.513(12)
C5 C19 1.538(12)
C5 C20 1.571(10)
C6 C7 1.309(12)
C6 H3 0.986(9)
C7 C8 1.485(12)
C7 H4 0.987(9)
C8 N9 1.514(11)
C8 H5 0.964(11)
C8 H6 0.950(7)
N9 C10 1.494(11)
N9 C19 1.499(9)
N9 H57 0.955(8)
C10 C11 1.486(12)
C10 H7 0.946(7)
C10 H8 0.983(10)
C11 C12 1.572(10)
C11 H9 0.968(9)
C11 H10 0.989(9)
C12 C13 1.509(11)
C12 C19 1.536(12)
C13 C14 1.378(12)
C13 C18 1.402(11)
C14 C15 1.377(11)
C14 H11 0.961(7)
C15 C16 1.403(11)
C15 C18' 1.554(13)
C16 C17 1.389(13)
C16 O32 1.393(10)
C17 C18 1.393(11)
C17 H12 0.972(8)
C19 H13 0.991(9)
C20 C21 1.500(15)
C20 H32 0.943(9)
C20 H33 0.986(9)
C21 H37 0.958(8)
C21 H38 0.937(10)
C21 H39 0.967(10)
C22 H34 0.965(10)
C22 H35 0.973(9)
C22 H36 0.935(7)
C23 O24 1.208(10)
C23 O25 1.358(9)
O25 C26 1.466(12)
C26 H40 0.940(8)
C26 H41 0.945(9)
C26 H42 0.969(10)
O28 C29 1.363(10)
C29 O31 1.218(9)
C29 C30 1.460(14)
C30 H43 0.958(9)
C30 H44 0.975(9)
C30 H45 0.956(11)
O32 C33 1.426(10)
C33 H46 0.954(9)
C33 H47 0.961(10)
C33 H48 0.952(9)
C1' C18' 1.538(12)
C1' C2' 1.557(11)
C1' H14 0.977(8)
C1' H15 0.979(9)
C2' C3' 1.511(12)
C2' C19' 1.523(10)
C2' H16 0.984(9)
C3' C4' 1.525(13)
C3' H17 0.957(7)
C3' H18 0.990(9)
C4' O22' 1.442(10)
C4' C20' 1.531(13)
C4' C5' 1.543(10)
C5' N6' 1.504(11)
C5' H19 0.962(8)
C5' H20 0.974(9)
N6' C19' 1.498(12)
N6' C7' 1.501(12)
N6' H58 0.952(6)
C7' C8' 1.526(12)
C7' H21 0.934(7)
C7' H22 0.957(9)
C8' C9' 1.530(12)
C8' H23 0.967(10)
C8' H24 0.961(7)
C9' C17' 1.397(11)
C9' C10' 1.424(11)
C10' C15' 1.421(11)
C10' C11' 1.426(12)
C11' C12' 1.352(12)
C11' H25 0.971(9)
C12' C13' 1.425(14)
C12' H26 0.969(10)
C13' C14' 1.384(13)
C13' H27 0.971(10)
C14' C15' 1.398(11)
C14' H28 0.947(9)
C15' N16' 1.369(11)
N16' C17' 1.383(10)
N16' H29 0.963(6)
C17' C18' 1.540(12)
C18' C23' 1.565(10)
C19' H30 0.984(9)
C19' H31 0.965(9)
C20' C21' 1.546(13)
C20' H49 0.966(9)
C20' H50 0.966(10)
C21' H51 0.960(11)
C21' H52 0.949(11)
C21' H53 0.961(11)
C23' O24' 1.185(9)
C23' O25' 1.339(10)
O25' C26' 1.455(11)
C26' H54 0.984(10)
C26' H55 0.947(11)
C26' H56 0.964(11)
S40 O47 1.39(2)
S40 O42 1.435(12)
S40 O41 1.451(6)
S40 O44 1.484(15)
S40 O46 1.50(2)
S40 O43 1.539(11)
S40 O45 1.56(2)
